data_4070603
loop_
_publ_author_name
'Strohmann, Carsten'
'D\"aschlein, Christian'

_publ_section_title
;
 Synthesis of a Highly Enantiomerically Enriched Silagermane and Selective
 Cleavage of the Si&#x2212;Ge Bond with Lithium
;
_journal_issue 11
_journal_name_full Organometallics
_journal_page_first 2499
_journal_paper_doi 10.1021/om700848z
_journal_volume 27
_journal_year 2008
_chemical_formula_sum 'C17 H32 Ge I N Si'
_chemical_formula_weight 478.02
_chemical_name_systematic
;
 ?
;
_space_group_IT_number 4
_symmetry_cell_setting monoclinic
_symmetry_space_group_name_Hall 'P 2yb'
_symmetry_space_group_name_H-M 'P 1 21 1'
_atom_sites_solution_hydrogens geom
_atom_sites_solution_primary direct
_atom_sites_solution_secondary difmap
_audit_creation_date 2007-08-03T12:00:03-00:00
_audit_creation_method 'WinGX routine CIF_UPDATE'
_cell_angle_alpha 90
_cell_angle_beta 112.038(14)
_cell_angle_gamma 90
_cell_formula_units_Z 8
_cell_length_a 17.094(6)
_cell_length_b 12.559(7)
_cell_length_c 22.155(12)
_cell_measurement_temperature 173(2)
_cell_volume 4409(4)
_computing_cell_refinement 'SAINTPLUS 6.02 (Bruker AXS, 1999)'
_computing_data_collection 'SMART 5.622 (Bruker AXS, 2001)'
_computing_data_reduction 'SAINTPLUS 6.02 (Bruker AXS, 1999)'
_computing_molecular_graphics 'Ortep-3 V1.073 (Farrugia, 2001)'
_computing_publication_material 'SHELXL-97 (Sheldrick, 1997)'
_computing_structure_refinement 'SHELXL-97 (Sheldrick, 1997)'
_computing_structure_solution 'SHELXS-90 (Sheldrick, 1990)'
_diffrn_ambient_temperature 173(2)
_diffrn_measured_fraction_theta_full 0.998
_diffrn_measured_fraction_theta_max 0.998
_diffrn_measurement_device_type 'Bruker APEX-CCD'
_diffrn_measurement_method omega-scans
_diffrn_radiation_monochromator graphite
_diffrn_radiation_type MoK\a
_diffrn_radiation_wavelength 0.71073
_diffrn_reflns_av_R_equivalents 0.0414
_diffrn_reflns_av_unetI/netI 0.0637
_diffrn_reflns_limit_h_max 20
_diffrn_reflns_limit_h_min -16
_diffrn_reflns_limit_k_max 14
_diffrn_reflns_limit_k_min -14
_diffrn_reflns_limit_l_max 26
_diffrn_reflns_limit_l_min -26
_diffrn_reflns_number 32165
_diffrn_reflns_theta_full 25
_diffrn_reflns_theta_max 25
_diffrn_reflns_theta_min 0.99
_exptl_absorpt_coefficient_mu 2.841
_exptl_absorpt_correction_type empirical
_exptl_absorpt_process_details 'Sadabs 2.01 (Bruker AXS, 1999)'
_exptl_crystal_density_diffrn 1.44
_exptl_crystal_density_method 'not measured'
_exptl_crystal_F_000 1920
_exptl_crystal_size_max 0.3
_exptl_crystal_size_mid 0.3
_exptl_crystal_size_min 0.1
_refine_diff_density_max 1.181
_refine_diff_density_min -0.567
_refine_diff_density_rms 0.119
_refine_ls_abs_structure_details 'Flack H D (1983), Acta Cryst. A39, 876-881'
_refine_ls_abs_structure_Flack 0.017(17)
_refine_ls_extinction_method none
_refine_ls_goodness_of_fit_ref 1.069
_refine_ls_hydrogen_treatment riding
_refine_ls_matrix_type full
_refine_ls_number_parameters 777
_refine_ls_number_reflns 15341
_refine_ls_number_restraints 1
_refine_ls_restrained_S_all 1.069
_refine_ls_R_factor_all 0.0647
_refine_ls_R_factor_gt 0.0531
_refine_ls_shift/su_max 0.001
_refine_ls_shift/su_mean 0
_refine_ls_structure_factor_coef Fsqd
_refine_ls_weighting_details 'calc w=1/[\s^2^(Fo^2^)+(0.0601P)^2^+10.9588P] where P=(Fo^2^+2Fc^2^)/3'
_refine_ls_weighting_scheme calc
_refine_ls_wR_factor_gt 0.1274
_refine_ls_wR_factor_ref 0.1338
_reflns_number_gt 13089
_reflns_number_total 15341
_reflns_threshold_expression >2sigma(I)
_cod_data_source_file om700848z-file004.cif
_cod_data_source_block ch31
_cod_original_sg_symbol_H-M P2(1)
_cod_database_code 4070603

loop_
_symmetry_equiv_pos_as_xyz
'x, y, z'
'-x, y+1/2, -z'

loop_
_atom_site_label
_atom_site_type_symbol
_atom_site_fract_x
_atom_site_fract_y
_atom_site_fract_z
_atom_site_U_iso_or_equiv
_atom_site_adp_type
_atom_site_occupancy
_atom_site_symmetry_multiplicity
_atom_site_calc_flag
_atom_site_refinement_flags
C1 C 0.5600(8) 0.0169(10) 0.9037(6) 0.061(3) Uani 1 1 d .
H1A H 0.5355 -0.0533 0.9047 0.092 Uiso 1 1 calc R
H1B H 0.5812 0.0476 0.9476 0.092 Uiso 1 1 calc R
H1C H 0.6066 0.0097 0.8885 0.092 Uiso 1 1 calc R
C2 C 0.5239(8) 0.2479(8) 0.8440(7) 0.059(3) Uani 1 1 d .
H2A H 0.5555 0.2709 0.8889 0.088 Uiso 1 1 calc R
H2B H 0.4795 0.2998 0.8222 0.088 Uiso 1 1 calc R
H2C H 0.5623 0.2427 0.8206 0.088 Uiso 1 1 calc R
C3 C 0.4302(8) 0.0460(11) 0.7574(6) 0.059(3) Uani 1 1 d .
H3A H 0.4745 0.0026 0.7515 0.089 Uiso 1 1 calc R
H3B H 0.413 0.1024 0.7244 0.089 Uiso 1 1 calc R
H3C H 0.3814 0.001 0.7527 0.089 Uiso 1 1 calc R
C4 C 0.2708(7) 0.0382(8) 0.8287(6) 0.049(3) Uani 1 1 d .
H4A H 0.2836 -0.0347 0.8453 0.074 Uiso 1 1 calc R
H4B H 0.2661 0.0404 0.7833 0.074 Uiso 1 1 calc R
H4C H 0.2173 0.061 0.8313 0.074 Uiso 1 1 calc R
C5 C 0.3199(6) 0.2736(9) 0.8668(5) 0.045(2) Uani 1 1 d .
C6 C 0.3736(8) 0.3541(9) 0.9039(7) 0.055(3) Uani 1 1 d .
H6 H 0.4266 0.3375 0.937 0.065 Uiso 1 1 calc R
C7 C 0.3466(9) 0.4580(9) 0.8903(7) 0.059(3) Uani 1 1 d .
H7 H 0.382 0.5138 0.9146 0.071 Uiso 1 1 calc R
C8 C 0.2713(9) 0.4829(10) 0.8436(7) 0.066(4) Uani 1 1 d .
H8 H 0.2547 0.5556 0.837 0.079 Uiso 1 1 calc R
C9 C 0.2187(9) 0.4076(11) 0.8059(7) 0.066(4) Uani 1 1 d .
H9 H 0.1672 0.427 0.7719 0.08 Uiso 1 1 calc R
C10 C 0.2416(7) 0.3021(9) 0.8179(6) 0.051(3) Uani 1 1 d .
H10 H 0.2045 0.248 0.7932 0.062 Uiso 1 1 calc R
C11 C 0.4040(6) 0.0877(7) 0.9676(5) 0.035(2) Uani 1 1 d .
H11A H 0.4236 0.0134 0.9683 0.042 Uiso 1 1 calc R
H11B H 0.4552 0.1316 0.9883 0.042 Uiso 1 1 calc R
C12 C 0.4084(7) 0.0354(11) 1.0758(6) 0.056(3) Uani 1 1 d .
H12A H 0.4143 -0.0406 1.0664 0.067 Uiso 1 1 calc R
H12B H 0.4656 0.0671 1.0928 0.067 Uiso 1 1 calc R
C13 C 0.3712(8) 0.0429(13) 1.1275(6) 0.069(4) Uani 1 1 d .
H13A H 0.3174 0.003 1.1129 0.083 Uiso 1 1 calc R
H13B H 0.4103 0.0088 1.1678 0.083 Uiso 1 1 calc R
C14 C 0.3553(8) 0.1554(13) 1.1423(6) 0.073(4) Uani 1 1 d .
H14A H 0.4099 0.1926 1.1634 0.088 Uiso 1 1 calc R
H14B H 0.3258 0.1553 1.1731 0.088 Uiso 1 1 calc R
C15 C 0.3021(8) 0.2146(10) 1.0805(5) 0.054(3) Uani 1 1 d .
H15A H 0.2984 0.2907 1.0908 0.065 Uiso 1 1 calc R
H15B H 0.2442 0.1849 1.0635 0.065 Uiso 1 1 calc R
C16 C 0.3414(7) 0.2048(8) 1.0267(6) 0.050(3) Uani 1 1 d .
H16A H 0.303 0.2388 0.9861 0.059 Uiso 1 1 calc R
H16B H 0.3958 0.2436 1.0413 0.059 Uiso 1 1 calc R
C17 C 0.2731(6) 0.0313(9) 0.9811(6) 0.048(3) Uani 1 1 d .
H17A H 0.2468 0.0209 1.0131 0.071 Uiso 1 1 calc R
H17B H 0.2839 -0.0381 0.9656 0.071 Uiso 1 1 calc R
H17C H 0.2351 0.0727 0.9442 0.071 Uiso 1 1 calc R
C18 C -0.1726(9) 0.3995(14) 0.3693(9) 0.111(7) Uani 1 1 d .
H18A H -0.176 0.3858 0.4118 0.166 Uiso 1 1 calc R
H18B H -0.2285 0.4197 0.338 0.166 Uiso 1 1 calc R
H18C H -0.1326 0.4575 0.3734 0.166 Uiso 1 1 calc R
C19 C -0.1711(7) 0.2796(11) 0.2438(5) 0.061(3) Uani 1 1 d .
H19A H -0.1584 0.3504 0.2312 0.092 Uiso 1 1 calc R
H19B H -0.232 0.2666 0.2236 0.092 Uiso 1 1 calc R
H19C H -0.141 0.2256 0.229 0.092 Uiso 1 1 calc R
C20 C -0.1853(7) 0.1442(11) 0.3617(6) 0.065(4) Uani 1 1 d .
H20A H -0.2452 0.1572 0.3525 0.098 Uiso 1 1 calc R
H20B H -0.1561 0.1281 0.4081 0.098 Uiso 1 1 calc R
H20C H -0.1796 0.0838 0.3357 0.098 Uiso 1 1 calc R
C21 C 0.0577(8) 0.3456(9) 0.3295(5) 0.052(3) Uani 1 1 d .
H21A H 0.0575 0.4194 0.3438 0.077 Uiso 1 1 calc R
H21B H 0.0223 0.3399 0.2831 0.077 Uiso 1 1 calc R
H21C H 0.1155 0.3241 0.3365 0.077 Uiso 1 1 calc R
C22 C 0.0393(5) 0.1118(8) 0.3671(5) 0.037(2) Uani 1 1 d .
C23 C 0.0289(6) 0.0351(8) 0.4077(5) 0.039(2) Uani 1 1 d .
H23 H 0.0126 0.055 0.4427 0.047 Uiso 1 1 calc R
C24 C 0.0425(7) -0.0745(8) 0.3975(6) 0.047(3) Uani 1 1 d .
H24 H 0.0383 -0.1278 0.4266 0.056 Uiso 1 1 calc R
C25 C 0.0617(7) -0.1005(9) 0.3450(7) 0.059(3) Uani 1 1 d .
H25 H 0.0681 -0.1736 0.3369 0.071 Uiso 1 1 calc R
C26 C 0.0722(7) -0.0268(9) 0.3035(5) 0.049(3) Uani 1 1 d .
H26 H 0.0861 -0.0476 0.2675 0.058 Uiso 1 1 calc R
C27 C 0.0616(7) 0.0825(8) 0.3159(5) 0.045(3) Uani 1 1 d .
H27 H 0.07 0.1357 0.2885 0.055 Uiso 1 1 calc R
C28 C 0.0528(5) 0.2998(6) 0.4666(4) 0.0284(19) Uani 1 1 d .
H28A H 0.0352 0.3749 0.4664 0.034 Uiso 1 1 calc R
H28B H 0.0195 0.258 0.4865 0.034 Uiso 1 1 calc R
C29 C 0.1687(6) 0.1768(7) 0.5342(5) 0.037(2) Uani 1 1 d .
H29A H 0.1251 0.1442 0.5477 0.044 Uiso 1 1 calc R
H29B H 0.1698 0.1367 0.496 0.044 Uiso 1 1 calc R
C30 C 0.2531(7) 0.1668(9) 0.5888(6) 0.054(3) Uani 1 1 d .
H30A H 0.2978 0.1903 0.5735 0.064 Uiso 1 1 calc R
H30B H 0.2636 0.0912 0.602 0.064 Uiso 1 1 calc R
C31 C 0.2575(9) 0.2333(11) 0.6472(6) 0.070(4) Uani 1 1 d .
H31A H 0.2163 0.2056 0.665 0.084 Uiso 1 1 calc R
H31B H 0.3146 0.227 0.6816 0.084 Uiso 1 1 calc R
C32 C 0.2388(8) 0.3479(10) 0.6293(6) 0.058(3) Uani 1 1 d .
H32A H 0.2822 0.3777 0.6145 0.07 Uiso 1 1 calc R
H32B H 0.2399 0.389 0.6677 0.07 Uiso 1 1 calc R
C33 C 0.1496(6) 0.3569(9) 0.5735(5) 0.044(3) Uani 1 1 d .
H33A H 0.1064 0.3304 0.5896 0.052 Uiso 1 1 calc R
H33B H 0.1372 0.4326 0.5614 0.052 Uiso 1 1 calc R
C34 C 0.1994(6) 0.3384(8) 0.4828(5) 0.046(3) Uani 1 1 d .
H34A H 0.2563 0.3487 0.5157 0.069 Uiso 1 1 calc R
H34B H 0.1768 0.4071 0.4628 0.069 Uiso 1 1 calc R
H34C H 0.2019 0.2892 0.4493 0.069 Uiso 1 1 calc R
C35 C 0.6758(9) 0.4982(14) 0.7038(6) 0.080(4) Uani 1 1 d .
H35A H 0.6382 0.4427 0.6773 0.12 Uiso 1 1 calc R
H35B H 0.6624 0.5118 0.7425 0.12 Uiso 1 1 calc R
H35C H 0.7345 0.4745 0.7174 0.12 Uiso 1 1 calc R
C36 C 0.6903(8) 0.5994(13) 0.5783(6) 0.072(4) Uani 1 1 d .
H36A H 0.7474 0.5697 0.5928 0.108 Uiso 1 1 calc R
H36B H 0.6882 0.6664 0.5551 0.108 Uiso 1 1 calc R
H36C H 0.6501 0.5487 0.5492 0.108 Uiso 1 1 calc R
C37 C 0.7392(9) 0.7351(12) 0.7061(9) 0.096(6) Uani 1 1 d .
H37A H 0.7242 0.7547 0.7432 0.144 Uiso 1 1 calc R
H37B H 0.7359 0.7982 0.6792 0.144 Uiso 1 1 calc R
H37C H 0.7969 0.7068 0.722 0.144 Uiso 1 1 calc R
C38 C 0.5296(9) 0.8461(8) 0.6042(6) 0.057(3) Uani 1 1 d .
H38A H 0.4747 0.8799 0.5951 0.085 Uiso 1 1 calc R
H38B H 0.5463 0.8555 0.5668 0.085 Uiso 1 1 calc R
H38C H 0.5719 0.879 0.6428 0.085 Uiso 1 1 calc R
C39 C 0.4721(6) 0.6758(8) 0.6813(5) 0.035(2) Uani 1 1 d .
C40 C 0.4558(7) 0.5742(10) 0.6970(5) 0.050(3) Uani 1 1 d .
H40 H 0.4688 0.5161 0.6749 0.061 Uiso 1 1 calc R
C41 C 0.4219(7) 0.5526(10) 0.7425(5) 0.050(3) Uani 1 1 d .
H41 H 0.4117 0.4815 0.7523 0.059 Uiso 1 1 calc R
C42 C 0.4023(6) 0.6418(10) 0.7750(5) 0.045(3) Uani 1 1 d .
H42 H 0.3789 0.6298 0.8072 0.054 Uiso 1 1 calc R
C43 C 0.4162(7) 0.7392(11) 0.7608(6) 0.057(3) Uani 1 1 d .
H43 H 0.4035 0.7968 0.7834 0.069 Uiso 1 1 calc R
C44 C 0.4495(6) 0.7609(11) 0.7131(4) 0.045(3) Uani 1 1 d .
H44 H 0.4567 0.8324 0.7022 0.054 Uiso 1 1 calc R
C45 C 0.4634(6) 0.6272(8) 0.5389(5) 0.037(2) Uani 1 1 d .
H45A H 0.4936 0.6448 0.5097 0.044 Uiso 1 1 calc R
H45B H 0.4722 0.5502 0.5485 0.044 Uiso 1 1 calc R
C46 C 0.3521(7) 0.7579(9) 0.4884(6) 0.050(3) Uani 1 1 d .
H46A H 0.3928 0.7915 0.4722 0.06 Uiso 1 1 calc R
H46B H 0.3586 0.7922 0.5302 0.06 Uiso 1 1 calc R
C47 C 0.2624(7) 0.7773(11) 0.4393(6) 0.057(3) Uani 1 1 d .
H47A H 0.2213 0.7498 0.4572 0.069 Uiso 1 1 calc R
H47B H 0.2529 0.8548 0.432 0.069 Uiso 1 1 calc R
C48 C 0.2484(9) 0.7228(12) 0.3751(6) 0.074(4) Uani 1 1 d .
H48A H 0.2867 0.7535 0.3555 0.089 Uiso 1 1 calc R
H48B H 0.1895 0.7344 0.3446 0.089 Uiso 1 1 calc R
C49 C 0.2654(7) 0.6024(13) 0.3863(5) 0.062(3) Uani 1 1 d .
H49A H 0.2242 0.5708 0.4028 0.074 Uiso 1 1 calc R
H49B H 0.2581 0.5674 0.3445 0.074 Uiso 1 1 calc R
C50 C 0.3538(7) 0.5830(10) 0.4347(5) 0.050(3) Uani 1 1 d .
H50A H 0.3946 0.6071 0.4156 0.06 Uiso 1 1 calc R
H50B H 0.362 0.5056 0.443 0.06 Uiso 1 1 calc R
C51 C 0.3206(6) 0.5928(8) 0.5356(5) 0.043(2) Uani 1 1 d .
H51A H 0.3334 0.5167 0.5424 0.065 Uiso 1 1 calc R
H51B H 0.2604 0.6023 0.5097 0.065 Uiso 1 1 calc R
H51C H 0.3348 0.6282 0.5778 0.065 Uiso 1 1 calc R
C52 C 1.0762(8) 0.2132(11) 0.9273(8) 0.073(4) Uani 1 1 d .
H52A H 1.1104 0.1679 0.9637 0.109 Uiso 1 1 calc R
H52B H 1.0484 0.2684 0.9434 0.109 Uiso 1 1 calc R
H52C H 1.1127 0.2467 0.9076 0.109 Uiso 1 1 calc R
C53 C 1.0477(9) -0.0021(11) 0.8486(9) 0.091(6) Uani 1 1 d .
H53A H 1.0864 0.0168 0.827 0.137 Uiso 1 1 calc R
H53B H 1.0049 -0.0517 0.821 0.137 Uiso 1 1 calc R
H53C H 1.0794 -0.036 0.8905 0.137 Uiso 1 1 calc R
C54 C 0.9486(12) 0.205(3) 0.7840(12) 0.219(19) Uani 1 1 d .
H54A H 0.9264 0.2736 0.7917 0.329 Uiso 1 1 calc R
H54B H 0.9032 0.1643 0.7517 0.329 Uiso 1 1 calc R
H54C H 0.9938 0.2177 0.7677 0.329 Uiso 1 1 calc R
C55 C 0.8982(8) -0.0745(8) 0.9224(6) 0.049(3) Uani 1 1 d .
H55A H 0.8505 -0.0996 0.933 0.073 Uiso 1 1 calc R
H55B H 0.9506 -0.0823 0.9607 0.073 Uiso 1 1 calc R
H55C H 0.9019 -0.1168 0.8864 0.073 Uiso 1 1 calc R
C56 C 0.7763(6) 0.0862(9) 0.8303(5) 0.040(2) Uani 1 1 d .
C57 C 0.7491(7) 0.1851(10) 0.8017(6) 0.048(3) Uani 1 1 d .
H57 H 0.7836 0.2464 0.8167 0.058 Uiso 1 1 calc R
C58 C 0.6704(8) 0.1930(13) 0.7506(6) 0.065(4) Uani 1 1 d .
H58 H 0.6529 0.2607 0.7311 0.078 Uiso 1 1 calc R
C59 C 0.6189(8) 0.1110(17) 0.7282(5) 0.074(4) Uani 1 1 d .
H59 H 0.5653 0.1195 0.694 0.088 Uiso 1 1 calc R
C60 C 0.6461(9) 0.0118(14) 0.7565(7) 0.074(4) Uani 1 1 d .
H60 H 0.6101 -0.0481 0.741 0.088 Uiso 1 1 calc R
C61 C 0.7251(7) -0.0027(10) 0.8072(5) 0.047(3) Uani 1 1 d .
H61 H 0.743 -0.0713 0.8252 0.056 Uiso 1 1 calc R
C62 C 0.8993(6) 0.1623(8) 0.9701(4) 0.034(2) Uani 1 1 d .
H62A H 0.9534 0.1407 1.0045 0.041 Uiso 1 1 calc R
H62B H 0.9082 0.2347 0.9561 0.041 Uiso 1 1 calc R
C63 C 0.8718(7) 0.2455(9) 1.0627(5) 0.047(3) Uani 1 1 d .
H63A H 0.8274 0.263 1.0797 0.057 Uiso 1 1 calc R
H63B H 0.8917 0.3129 1.0501 0.057 Uiso 1 1 calc R
C64 C 0.9457(7) 0.1897(9) 1.1160(5) 0.051(3) Uani 1 1 d .
H64A H 0.992 0.1782 1.1001 0.061 Uiso 1 1 calc R
H64B H 0.9674 0.2363 1.1548 0.061 Uiso 1 1 calc R
C65 C 0.9205(8) 0.0852(10) 1.1351(6) 0.061(3) Uani 1 1 d .
H65A H 0.8795 0.0969 1.1563 0.073 Uiso 1 1 calc R
H65B H 0.9707 0.0493 1.1667 0.073 Uiso 1 1 calc R
C66 C 0.8801(8) 0.0136(10) 1.0740(6) 0.056(3) Uani 1 1 d .
H66A H 0.9238 -0.0063 1.0567 0.067 Uiso 1 1 calc R
H66B H 0.8588 -0.0527 1.0866 0.067 Uiso 1 1 calc R
C67 C 0.8082(7) 0.0696(8) 1.0212(5) 0.044(3) Uani 1 1 d .
H67A H 0.7867 0.0234 0.9822 0.053 Uiso 1 1 calc R
H67B H 0.7616 0.0817 1.0367 0.053 Uiso 1 1 calc R
C68 C 0.7575(7) 0.2290(9) 0.9562(5) 0.048(3) Uani 1 1 d .
H68A H 0.7309 0.1842 0.9177 0.072 Uiso 1 1 calc R
H68B H 0.7739 0.2972 0.943 0.072 Uiso 1 1 calc R
H68C H 0.7176 0.2416 0.9776 0.072 Uiso 1 1 calc R
Ge1 Ge 0.47361(7) 0.11035(9) 0.84469(5) 0.0413(2) Uani 1 1 d .
Ge2 Ge -0.13478(6) 0.27226(9) 0.33930(5) 0.0404(2) Uani 1 1 d .
Ge3 Ge 0.66054(7) 0.62616(11) 0.65375(6) 0.0521(3) Uani 1 1 d .
Ge4 Ge 0.99205(7) 0.12751(10) 0.86302(5) 0.0441(3) Uani 1 1 d .
I1 I 0.39154(4) 0.77060(5) 0.94024(3) 0.03959(16) Uani 1 1 d .
I2 I 0.11897(5) -0.01962(7) 0.08308(5) 0.0600(2) Uani 1 1 d .
I3 I 0.46015(4) 0.31159(6) 0.58063(3) 0.04514(17) Uani 1 1 d .
I4 I 0.94868(4) 0.11237(5) 0.56510(3) 0.04118(16) Uani 1 1 d .
N1 N 0.3560(5) 0.0910(6) 1.0127(4) 0.0353(18) Uani 1 1 d .
N2 N 0.1442(5) 0.2939(6) 0.5140(4) 0.0361(18) Uani 1 1 d .
N3 N 0.3721(5) 0.6413(6) 0.4998(4) 0.0370(19) Uani 1 1 d .
N4 N 0.8351(5) 0.1735(7) 1.0031(4) 0.0372(19) Uani 1 1 d .
Si1 Si 0.35708(17) 0.1293(2) 0.87865(14) 0.0392(6) Uani 1 1 d .
Si2 Si 0.01482(16) 0.2566(2) 0.37741(13) 0.0331(6) Uani 1 1 d .
Si3 Si 0.5219(2) 0.7003(2) 0.61949(15) 0.0421(7) Uani 1 1 d .
Si4 Si 0.88190(17) 0.0703(2) 0.89777(13) 0.0357(6) Uani 1 1 d .

loop_
_atom_site_aniso_label
_atom_site_aniso_U_11
_atom_site_aniso_U_22
_atom_site_aniso_U_33
_atom_site_aniso_U_23
_atom_site_aniso_U_13
_atom_site_aniso_U_12
C1 0.054(8) 0.064(8) 0.066(8) 0.008(6) 0.023(7) 0.016(6)
C2 0.070(8) 0.026(6) 0.101(10) -0.012(6) 0.057(8) -0.012(5)
C3 0.061(8) 0.063(8) 0.051(7) 0.000(6) 0.018(6) 0.014(6)
C4 0.054(7) 0.022(5) 0.068(8) -0.003(5) 0.019(6) -0.012(5)
C5 0.046(6) 0.039(5) 0.060(6) 0.011(6) 0.029(5) 0.012(5)
C6 0.051(7) 0.042(7) 0.081(9) -0.008(6) 0.037(7) -0.008(5)
C7 0.081(9) 0.038(6) 0.089(9) -0.001(6) 0.068(8) 0.001(6)
C8 0.066(9) 0.047(7) 0.108(11) 0.028(8) 0.058(8) 0.030(7)
C9 0.058(8) 0.056(8) 0.078(9) 0.014(7) 0.018(7) 0.014(7)
C10 0.048(6) 0.049(7) 0.065(7) 0.005(6) 0.030(6) 0.004(5)
C11 0.023(5) 0.029(5) 0.049(6) -0.002(4) 0.008(4) -0.002(4)
C12 0.033(6) 0.075(9) 0.062(8) 0.014(7) 0.021(6) 0.017(6)
C13 0.048(8) 0.123(13) 0.039(7) 0.030(7) 0.017(6) 0.024(8)
C14 0.047(7) 0.119(13) 0.053(8) -0.019(8) 0.018(6) -0.008(8)
C15 0.052(7) 0.058(7) 0.054(7) -0.028(6) 0.021(6) -0.003(6)
C16 0.041(6) 0.030(6) 0.081(8) -0.013(5) 0.027(6) -0.005(5)
C17 0.034(6) 0.047(6) 0.060(7) -0.015(5) 0.017(5) -0.014(5)
C18 0.044(8) 0.107(13) 0.151(16) -0.079(12) 0.000(9) 0.027(8)
C19 0.056(7) 0.064(8) 0.043(6) 0.009(6) -0.003(5) 0.004(6)
C20 0.040(7) 0.079(10) 0.066(8) 0.024(7) 0.009(6) -0.009(6)
C21 0.066(8) 0.053(7) 0.041(6) 0.012(5) 0.026(6) 0.002(6)
C22 0.029(5) 0.028(5) 0.043(5) -0.005(5) 0.001(4) 0.008(4)
C23 0.035(6) 0.034(5) 0.050(6) -0.003(5) 0.018(5) -0.002(4)
C24 0.045(7) 0.034(6) 0.062(7) -0.018(5) 0.021(6) 0.000(5)
C25 0.047(7) 0.030(6) 0.084(9) -0.003(6) 0.005(7) 0.006(5)
C26 0.059(7) 0.049(7) 0.037(6) -0.014(5) 0.017(5) 0.008(6)
C27 0.042(6) 0.040(6) 0.050(6) -0.003(5) 0.013(5) 0.003(4)
C28 0.034(5) 0.017(4) 0.033(5) 0.000(4) 0.012(4) -0.003(3)
C29 0.036(6) 0.024(5) 0.052(6) 0.005(4) 0.020(5) 0.003(4)
C30 0.034(6) 0.043(6) 0.075(8) 0.004(6) 0.009(6) 0.002(5)
C31 0.068(9) 0.084(10) 0.049(8) 0.009(7) 0.011(7) 0.007(7)
C32 0.053(8) 0.062(8) 0.048(7) -0.010(6) 0.006(6) 0.009(6)
C33 0.033(6) 0.048(6) 0.039(6) 0.002(5) 0.002(5) 0.010(5)
C34 0.033(6) 0.042(6) 0.056(7) 0.003(5) 0.008(5) -0.009(4)
C35 0.073(9) 0.121(13) 0.047(8) -0.001(8) 0.025(7) -0.003(9)
C36 0.066(8) 0.090(10) 0.072(8) -0.002(8) 0.040(7) 0.003(8)
C37 0.052(8) 0.087(11) 0.156(16) -0.069(11) 0.047(9) -0.040(8)
C38 0.092(10) 0.039(6) 0.047(7) -0.012(5) 0.035(7) -0.023(6)
C39 0.033(5) 0.038(6) 0.033(5) -0.003(4) 0.012(4) -0.005(4)
C40 0.038(6) 0.067(8) 0.046(6) -0.011(6) 0.015(5) -0.005(5)
C41 0.038(6) 0.060(7) 0.042(7) 0.019(6) 0.006(5) -0.002(5)
C42 0.028(5) 0.073(9) 0.032(5) 0.001(5) 0.009(4) 0.001(5)
C43 0.043(7) 0.082(10) 0.049(7) -0.014(6) 0.019(6) -0.004(6)
C44 0.035(5) 0.069(7) 0.029(5) -0.007(5) 0.008(4) 0.000(5)
C45 0.042(5) 0.030(5) 0.046(5) -0.009(4) 0.025(5) -0.006(4)
C46 0.052(7) 0.044(6) 0.061(7) -0.002(6) 0.030(6) 0.002(5)
C47 0.053(7) 0.055(7) 0.066(7) 0.020(7) 0.025(6) 0.019(6)
C48 0.068(9) 0.099(11) 0.058(8) 0.017(7) 0.027(7) 0.035(8)
C49 0.047(7) 0.101(11) 0.040(6) -0.018(7) 0.018(5) -0.008(7)
C50 0.043(6) 0.059(8) 0.051(7) -0.019(5) 0.020(5) 0.004(5)
C51 0.037(6) 0.044(6) 0.047(6) 0.003(5) 0.013(5) -0.005(5)
C52 0.053(8) 0.063(8) 0.111(12) -0.008(8) 0.041(8) -0.012(6)
C53 0.084(10) 0.071(9) 0.156(15) -0.070(10) 0.087(11) -0.027(8)
C54 0.081(14) 0.41(5) 0.18(2) 0.24(3) 0.059(14) 0.065(19)
C55 0.066(8) 0.022(5) 0.058(7) 0.004(5) 0.024(6) 0.008(5)
C56 0.028(5) 0.060(7) 0.032(5) -0.005(5) 0.010(4) -0.007(5)
C57 0.047(7) 0.055(7) 0.056(7) 0.009(6) 0.035(6) 0.012(6)
C58 0.060(9) 0.102(11) 0.052(8) 0.025(8) 0.042(7) 0.025(8)
C59 0.043(7) 0.148(14) 0.033(6) 0.001(9) 0.016(5) -0.005(10)
C60 0.051(8) 0.119(13) 0.058(8) -0.024(9) 0.029(7) -0.027(8)
C61 0.044(6) 0.073(8) 0.027(5) -0.004(5) 0.016(5) -0.004(6)
C62 0.024(5) 0.049(6) 0.024(5) -0.011(4) 0.002(4) -0.012(4)
C63 0.051(7) 0.052(7) 0.045(6) -0.018(5) 0.024(5) -0.004(5)
C64 0.055(7) 0.060(7) 0.038(6) -0.011(5) 0.019(6) -0.002(6)
C65 0.067(8) 0.073(9) 0.048(7) 0.016(6) 0.028(6) 0.003(6)
C66 0.046(7) 0.061(8) 0.065(8) 0.016(6) 0.025(6) 0.008(6)
C67 0.052(7) 0.037(6) 0.054(7) 0.000(5) 0.034(6) -0.006(5)
C68 0.042(6) 0.062(7) 0.043(6) 0.014(5) 0.019(5) 0.020(5)
Ge1 0.0389(6) 0.0394(6) 0.0484(6) -0.0033(5) 0.0193(5) 0.0031(5)
Ge2 0.0313(5) 0.0368(5) 0.0478(6) -0.0032(5) 0.0086(4) 0.0036(5)
Ge3 0.0407(6) 0.0615(8) 0.0591(7) -0.0104(6) 0.0246(5) -0.0104(6)
Ge4 0.0344(6) 0.0583(7) 0.0422(6) 0.0096(6) 0.0176(5) 0.0040(5)
I1 0.0408(4) 0.0346(3) 0.0459(4) -0.0010(3) 0.0192(3) 0.0034(3)
I2 0.0402(4) 0.0569(5) 0.0862(6) 0.0006(4) 0.0276(4) 0.0029(4)
I3 0.0354(4) 0.0496(4) 0.0526(4) -0.0097(3) 0.0191(3) -0.0012(3)
I4 0.0442(4) 0.0283(3) 0.0584(4) -0.0015(3) 0.0278(3) -0.0027(3)
N1 0.034(4) 0.031(4) 0.038(4) -0.011(3) 0.010(4) -0.004(3)
N2 0.041(5) 0.022(4) 0.047(5) 0.000(3) 0.019(4) -0.002(3)
N3 0.046(5) 0.034(5) 0.039(5) 0.000(4) 0.026(4) -0.002(4)
N4 0.032(4) 0.046(5) 0.039(5) -0.003(4) 0.018(4) 0.004(4)
Si1 0.0342(14) 0.0364(16) 0.0455(16) -0.0032(13) 0.0132(12) -0.0027(12)
Si2 0.0323(13) 0.0262(14) 0.0407(14) -0.0007(12) 0.0137(11) -0.0009(11)
Si3 0.0451(17) 0.0418(16) 0.0444(17) -0.0087(13) 0.0227(14) -0.0121(13)
Si4 0.0326(15) 0.0384(15) 0.0371(15) -0.0028(12) 0.0143(12) -0.0020(11)

loop_
_atom_type_symbol
_atom_type_description
_atom_type_scat_dispersion_real
_atom_type_scat_dispersion_imag
_atom_type_scat_source
C C 0.0033 0.0016 'International Tables Vol C Tables 4.2.6.8 and 6.1.1.4'
H H 0 0 'International Tables Vol C Tables 4.2.6.8 and 6.1.1.4'
N N 0.0061 0.0033 'International Tables Vol C Tables 4.2.6.8 and 6.1.1.4'
Si Si 0.0817 0.0704 'International Tables Vol C Tables 4.2.6.8 and 6.1.1.4'
Ge Ge 0.1547 1.8001 'International Tables Vol C Tables 4.2.6.8 and 6.1.1.4'
I I -0.4742 1.8119 'International Tables Vol C Tables 4.2.6.8 and 6.1.1.4'

loop_
_geom_angle_atom_site_label_1
_geom_angle_atom_site_label_2
_geom_angle_atom_site_label_3
_geom_angle
C6 C5 C10 119.2(10)
C6 C5 Si1 119.5(8)
C10 C5 Si1 121.1(9)
C7 C6 C5 117.5(12)
C8 C7 C6 122.1(13)
C7 C8 C9 122.1(12)
C8 C9 C10 118.5(12)
C9 C10 C5 120.6(12)
N1 C11 Si1 123.7(6)
C13 C12 N1 113.6(9)
C14 C13 C12 112.8(12)
C13 C14 C15 111.1(10)
C14 C15 C16 111.2(10)
N1 C16 C15 112.3(9)
C27 C22 C23 119.7(10)
C27 C22 Si2 119.9(8)
C23 C22 Si2 120.2(7)
C22 C23 C24 120.2(10)
C25 C24 C23 118.2(11)
C24 C25 C26 123.2(11)
C25 C26 C27 117.7(10)
C22 C27 C26 120.8(10)
N2 C28 Si2 124.1(6)
C30 C29 N2 112.7(8)
C29 C30 C31 111.6(10)
C32 C31 C30 111.4(11)
C31 C32 C33 109.0(11)
N2 C33 C32 112.0(8)
C40 C39 C44 117.2(9)
C40 C39 Si3 121.5(8)
C44 C39 Si3 121.3(8)
C41 C40 C39 123.5(11)
C40 C41 C42 117.3(11)
C43 C42 C41 120.6(10)
C42 C43 C44 121.8(12)
C43 C44 C39 119.5(12)
N3 C45 Si3 123.5(6)
N3 C46 C47 112.2(10)
C48 C47 C46 111.1(10)
C47 C48 C49 109.7(10)
C50 C49 C48 110.6(11)
C49 C50 N3 112.7(9)
C61 C56 C57 119.5(10)
C61 C56 Si4 119.5(8)
C57 C56 Si4 121.0(8)
C56 C57 C58 119.1(12)
C59 C58 C57 123.4(14)
C58 C59 C60 117.7(12)
C59 C60 C61 122.2(13)
C56 C61 C60 118.2(12)
N4 C62 Si4 122.7(6)
N4 C63 C64 110.3(9)
C65 C64 C63 112.2(10)
C64 C65 C66 110.1(9)
C67 C66 C65 111.7(10)
N4 C67 C66 111.8(9)
C2 Ge1 C1 108.4(6)
C2 Ge1 C3 111.4(6)
C1 Ge1 C3 108.9(6)
C2 Ge1 Si1 109.8(3)
C1 Ge1 Si1 111.0(4)
C3 Ge1 Si1 107.4(4)
C18 Ge2 C19 108.6(7)
C18 Ge2 C20 110.6(7)
C19 Ge2 C20 108.5(6)
C18 Ge2 Si2 113.6(4)
C19 Ge2 Si2 104.4(4)
C20 Ge2 Si2 110.9(4)
C35 Ge3 C36 109.3(6)
C35 Ge3 C37 109.2(7)
C36 Ge3 C37 106.6(7)
C35 Ge3 Si3 114.5(5)
C36 Ge3 Si3 110.0(4)
C37 Ge3 Si3 107.1(5)
C54 Ge4 C52 108.7(12)
C54 Ge4 C53 108.7(12)
C52 Ge4 C53 108.0(6)
C54 Ge4 Si4 111.6(6)
C52 Ge4 Si4 112.9(4)
C53 Ge4 Si4 106.8(4)
C16 N1 C11 109.6(8)
C16 N1 C12 109.6(9)
C11 N1 C12 108.5(7)
C16 N1 C17 111.4(8)
C11 N1 C17 108.9(7)
C12 N1 C17 108.8(8)
C34 N2 C33 111.8(8)
C34 N2 C28 109.4(7)
C33 N2 C28 106.7(7)
C34 N2 C29 110.1(7)
C33 N2 C29 108.9(7)
C28 N2 C29 109.9(7)
C45 N3 C46 109.7(8)
C45 N3 C51 109.7(7)
C46 N3 C51 109.8(8)
C45 N3 C50 106.8(7)
C46 N3 C50 110.6(8)
C51 N3 C50 110.2(8)
C67 N4 C68 108.0(8)
C67 N4 C63 110.7(8)
C68 N4 C63 106.9(8)
C67 N4 C62 113.4(7)
C68 N4 C62 108.4(7)
C63 N4 C62 109.3(7)
C4 Si1 C11 112.2(5)
C4 Si1 C5 110.6(5)
C11 Si1 C5 113.2(4)
C4 Si1 Ge1 108.6(4)
C11 Si1 Ge1 102.8(3)
C5 Si1 Ge1 109.0(3)
C21 Si2 C22 110.7(5)
C21 Si2 C28 111.3(5)
C22 Si2 C28 113.0(4)
C21 Si2 Ge2 110.3(4)
C22 Si2 Ge2 107.0(3)
C28 Si2 Ge2 104.2(3)
C38 Si3 C39 111.8(5)
C38 Si3 C45 110.2(5)
C39 Si3 C45 112.2(4)
C38 Si3 Ge3 108.0(5)
C39 Si3 Ge3 111.6(3)
C45 Si3 Ge3 102.5(3)
C56 Si4 C55 109.1(5)
C56 Si4 C62 114.0(4)
C55 Si4 C62 112.4(5)
C56 Si4 Ge4 110.5(3)
C55 Si4 Ge4 109.5(4)
C62 Si4 Ge4 101.2(3)

loop_
_geom_bond_atom_site_label_1
_geom_bond_atom_site_label_2
_geom_bond_distance
C1 Ge1 1.954(12)
C2 Ge1 1.932(10)
C3 Ge1 1.967(13)
C4 Si1 1.867(11)
C5 C6 1.405(16)
C5 C10 1.415(15)
C5 Si1 1.906(11)
C6 C7 1.380(17)
C7 C8 1.352(18)
C8 C9 1.356(19)
C9 C10 1.379(17)
C11 N1 1.512(12)
C11 Si1 1.902(10)
C12 C13 1.507(16)
C12 N1 1.516(14)
C13 C14 1.50(2)
C14 C15 1.524(18)
C15 C16 1.578(15)
C16 N1 1.502(13)
C17 N1 1.523(12)
C18 Ge2 1.933(13)
C19 Ge2 1.972(11)
C20 Ge2 1.975(12)
C21 Si2 1.869(10)
C22 C27 1.375(14)
C22 C23 1.375(14)
C22 Si2 1.899(10)
C23 C24 1.427(14)
C24 C25 1.362(17)
C25 C26 1.364(17)
C26 C27 1.424(15)
C28 N2 1.523(11)
C28 Si2 1.912(9)
C29 C30 1.501(15)
C29 N2 1.549(12)
C30 C31 1.518(18)
C31 C32 1.496(19)
C32 C33 1.565(15)
C33 N2 1.511(13)
C34 N2 1.472(12)
C35 Ge3 1.915(16)
C36 Ge3 1.950(12)
C37 Ge3 1.964(12)
C38 Si3 1.875(11)
C39 C40 1.377(16)
C39 C44 1.412(15)
C39 Si3 1.890(10)
C40 C41 1.366(15)
C41 C42 1.438(16)
C42 C43 1.308(17)
C43 C44 1.401(15)
C45 N3 1.485(12)
C45 Si3 1.922(9)
C46 N3 1.504(14)
C46 C47 1.529(15)
C47 C48 1.515(18)
C48 C49 1.54(2)
C49 C50 1.508(15)
C50 N3 1.541(12)
C51 N3 1.516(12)
C52 Ge4 1.929(13)
C53 Ge4 1.971(13)
C54 Ge4 1.896(16)
C55 Si4 1.889(10)
C56 C61 1.392(15)
C56 C57 1.393(15)
C56 Si4 1.873(10)
C57 C58 1.400(17)
C58 C59 1.32(2)
C59 C60 1.39(2)
C60 C61 1.407(18)
C62 N4 1.535(12)
C62 Si4 1.907(9)
C63 N4 1.528(13)
C63 C64 1.538(16)
C64 C65 1.490(17)
C65 C66 1.555(18)
C66 C67 1.514(16)
C67 N4 1.488(13)
C68 N4 1.513(13)
Ge1 Si1 2.391(3)
Ge2 Si2 2.381(3)
Ge3 Si3 2.390(4)
Ge4 Si4 2.396(3)
